data_7012002
loop_
_publ_author_name
'Kessler, Vadim G.'
'Gohil, Suresh'
'Parola, Stephane'

_publ_section_title
;
 Interaction of some divalent metal acetylacetonates with Al, Ti, Nb
 and Ta isopropoxides. Factors influencing the formation and stability
 of heterometallic alkoxide complexes
;
_journal_coden_ASTM DTARAF
_journal_issue 4
_journal_name_full 'Dalton Transactions'
_journal_page_first 544
_journal_page_last 550
_journal_paper_doi 10.1039/b206662a
_journal_year 2003
_chemical_formula_sum 'C42 H98 Co2 O14 Ta2'
_chemical_formula_weight 1306.96
_space_group_IT_number 2
_symmetry_cell_setting triclinic
_symmetry_space_group_name_Hall '-P 1'
_symmetry_space_group_name_H-M 'P -1'
_atom_sites_solution_hydrogens geom
_atom_sites_solution_primary direct
_atom_sites_solution_secondary difmap
_audit_creation_method SHELXL-97
_cell_angle_alpha 83.624(15)
_cell_angle_beta 78.361(13)
_cell_angle_gamma 68.940(14)
_cell_formula_units_Z 1
_cell_length_a 9.586(6)
_cell_length_b 10.551(6)
_cell_length_c 15.938(10)
_cell_measurement_reflns_used 1202(I>2sigma(I))
_cell_measurement_temperature 295(2)
_cell_measurement_theta_max 20.00
_cell_measurement_theta_min 1.31
_cell_volume 1472.1(16)
_computing_cell_refinement 'Bruker SAINTPLUS'
_computing_data_collection 'Bruker SMART'
_computing_data_reduction 'Bruker SAINTPLUS'
_computing_molecular_graphics 'Bruker SHELXTL-NT'
_computing_publication_material 'Bruker SHELXTL-NT'
_computing_structure_refinement 'SHELXL-97 (Sheldrick, 1997)'
_computing_structure_solution 'SHELXS-97 (Sheldrick, 1990)'
_diffrn_ambient_temperature 295(2)
_diffrn_measured_fraction_theta_full 0.972
_diffrn_measured_fraction_theta_max 0.972
_diffrn_measurement_device_type 'Bruker SMART CCD 1k'
_diffrn_measurement_method 'Bruker SMART'
_diffrn_radiation_monochromator graphite
_diffrn_radiation_source 'fine-focus sealed tube'
_diffrn_radiation_type MoK\a
_diffrn_radiation_wavelength 0.71073
_diffrn_reflns_av_R_equivalents 0.1055
_diffrn_reflns_av_sigmaI/netI 0.3139
_diffrn_reflns_limit_h_max 9
_diffrn_reflns_limit_h_min -9
_diffrn_reflns_limit_k_max 8
_diffrn_reflns_limit_k_min -10
_diffrn_reflns_limit_l_max 15
_diffrn_reflns_limit_l_min -10
_diffrn_reflns_number 3813
_diffrn_reflns_theta_full 20.00
_diffrn_reflns_theta_max 20.00
_diffrn_reflns_theta_min 1.31
_exptl_absorpt_coefficient_mu 4.308
_exptl_absorpt_correction_T_max 0.8134
_exptl_absorpt_correction_T_min 0.0878
_exptl_absorpt_correction_type empirical
_exptl_absorpt_process_details 'Bruker SADABS'
_exptl_crystal_colour pink
_exptl_crystal_density_diffrn 1.474
_exptl_crystal_density_method 'not measured'
_exptl_crystal_description flake
_exptl_crystal_F_000 662
_exptl_crystal_size_max 1.10
_exptl_crystal_size_mid 0.70
_exptl_crystal_size_min 0.05
_refine_diff_density_max 0.856
_refine_diff_density_min -1.286
_refine_diff_density_rms 0.177
_refine_ls_extinction_coef 0.0000(5)
_refine_ls_extinction_expression Fc^*^=kFc[1+0.001xFc^2^\l^3^/sin(2\q)]^-1/4^
_refine_ls_extinction_method SHELXL
_refine_ls_goodness_of_fit_ref 0.829
_refine_ls_hydrogen_treatment mixed
_refine_ls_matrix_type full
_refine_ls_number_parameters 167
_refine_ls_number_reflns 2667
_refine_ls_number_restraints 0
_refine_ls_restrained_S_all 0.829
_refine_ls_R_factor_all 0.1790
_refine_ls_R_factor_gt 0.0827
_refine_ls_shift/su_max 0.981
_refine_ls_shift/su_mean 0.006
_refine_ls_structure_factor_coef Fsqd
_refine_ls_weighting_details
;
calc w=1/[\s^2^(Fo^2^)+(0.0837P)^2^+0.0000P] where 
P=(Fo^2^+2Fc^2^)/3
;
_refine_ls_weighting_scheme calc
_refine_ls_wR_factor_gt 0.1671
_refine_ls_wR_factor_ref 0.1893
_reflns_number_gt 1194
_reflns_number_total 2667
_reflns_threshold_expression >2sigma(I)
_cod_data_source_file b206662a.txt
_cod_data_source_block cotapr1m
_cod_depositor_comments
;
The following automatic conversions were performed:
'_symmetry_cell_setting' value 'Triclinic' changed to 'triclinic'
according to '/home/saulius/struct/CIF-dictionaries/cif_core.dic'
dictionary named 'cif_core.dic' version 2.4.1 from
2010-06-29.

'_exptl_absorpt_correction_type' value 'Empirical' changed to
'empirical' according to
'/home/saulius/struct/CIF-dictionaries/cif_core.dic' dictionary named
'cif_core.dic' version 2.4.1 from 2010-06-29.

Automatic conversion script
Id: cif_fix_enum 1527 2010-12-29 10:47:43Z saulius 
;
_cod_original_cell_volume 1472.0(16)
_cod_original_sg_symbol_H-M P-1
_cod_database_code 7012002

loop_
_symmetry_equiv_pos_as_xyz
'x, y, z'
'-x, -y, -z'

loop_
_atom_site_label
_atom_site_type_symbol
_atom_site_fract_x
_atom_site_fract_y
_atom_site_fract_z
_atom_site_U_iso_or_equiv
_atom_site_adp_type
_atom_site_occupancy
_atom_site_symmetry_multiplicity
_atom_site_calc_flag
_atom_site_refinement_flags
_atom_site_disorder_assembly
_atom_site_disorder_group
Ta1 Ta -0.09716(17) -0.21820(14) 0.26567(11) 0.0530(8) Uani 1 1 d . . .
Co1 Co -0.0314(5) -0.0694(4) 0.0839(3) 0.0572(13) Uani 1 1 d . . .
O1 O -0.136(2) -0.1865(18) 0.1460(12) 0.065(6) Uani 1 1 d . . .
O2 O 0.017(2) -0.107(2) 0.2003(12) 0.092(8) Uani 1 1 d . . .
O3 O -0.229(2) -0.318(2) 0.2982(12) 0.078(7) Uani 1 1 d . . .
O4 O -0.017(3) -0.232(2) 0.353(2) 0.119(11) Uani 1 1 d . . .
O5 O -0.254(2) -0.0510(19) 0.2972(17) 0.107(9) Uani 1 1 d . . .
O6 O -0.102(2) 0.1064(16) 0.0253(12) 0.074(6) Uani 1 1 d . . .
O7 O 0.070(2) -0.380(2) 0.2244(17) 0.117(9) Uani 1 1 d . . .
C1 C -0.246(5) -0.227(4) 0.117(2) 0.105(13) Uiso 1 1 d . . .
H1A H -0.3103 -0.2559 0.1658 0.126 Uiso 1 1 calc R . .
C11 C -0.340(6) -0.116(5) 0.061(3) 0.22(2) Uiso 1 1 d . . .
H11A H -0.4062 -0.0413 0.0958 0.331 Uiso 1 1 calc R . .
H11B H -0.4002 -0.1516 0.0356 0.331 Uiso 1 1 calc R . .
H11C H -0.2742 -0.0850 0.0171 0.331 Uiso 1 1 calc R . .
C12 C -0.154(5) -0.343(4) 0.060(3) 0.18(2) Uiso 1 1 d . . .
H12A H -0.0925 -0.4168 0.0919 0.272 Uiso 1 1 calc R . .
H12B H -0.0893 -0.3128 0.0138 0.272 Uiso 1 1 calc R . .
H12C H -0.2208 -0.3728 0.0361 0.272 Uiso 1 1 calc R . .
C2 C 0.123(4) -0.052(3) 0.235(2) 0.086(11) Uiso 1 1 d . . .
H2A H 0.1547 -0.1087 0.2854 0.103 Uiso 1 1 calc R . .
C21 C 0.261(7) -0.070(5) 0.167(3) 0.24(3) Uiso 1 1 d . . .
H21A H 0.3298 -0.0376 0.1874 0.359 Uiso 1 1 calc R . .
H21B H 0.2316 -0.0183 0.1162 0.359 Uiso 1 1 calc R . .
H21C H 0.3095 -0.1640 0.1552 0.359 Uiso 1 1 calc R . .
C22 C 0.033(5) 0.090(4) 0.264(3) 0.19(2) Uiso 1 1 d . . .
H22A H -0.0463 0.0872 0.3107 0.278 Uiso 1 1 calc R . .
H22B H -0.0102 0.1449 0.2171 0.278 Uiso 1 1 calc R . .
H22C H 0.0991 0.1274 0.2820 0.278 Uiso 1 1 calc R . .
C3 C -0.283(8) -0.428(7) 0.328(5) 0.23(3) Uiso 1 1 d . . .
H3A H -0.3799 -0.3803 0.3078 0.278 Uiso 1 1 calc R . .
C31 C -0.262(8) -0.521(7) 0.293(4) 0.30(4) Uiso 1 1 d . . .
H31A H -0.3295 -0.5671 0.3217 0.444 Uiso 1 1 calc R . .
H31B H -0.1589 -0.5802 0.2920 0.444 Uiso 1 1 calc R . .
H31C H -0.2797 -0.4955 0.2353 0.444 Uiso 1 1 calc R . .
C32 C -0.360(7) -0.402(6) 0.425(4) 0.26(3) Uiso 1 1 d . . .
H32A H -0.4140 -0.4639 0.4453 0.393 Uiso 1 1 calc R . .
H32B H -0.4302 -0.3103 0.4305 0.393 Uiso 1 1 calc R . .
H32C H -0.2835 -0.4164 0.4593 0.393 Uiso 1 1 calc R . .
C4 C -0.032(5) -0.218(4) 0.420(3) 0.108(17) Uiso 1 1 d . . .
H4 H -0.1012 -0.1230 0.4207 0.130 Uiso 1 1 calc R . .
C41 C -0.097(6) -0.266(5) 0.509(3) 0.21(2) Uiso 1 1 d . . .
H41A H -0.1867 -0.2842 0.5066 0.316 Uiso 1 1 calc R . .
H41B H -0.1215 -0.1956 0.5493 0.316 Uiso 1 1 calc R . .
H41C H -0.0223 -0.3467 0.5282 0.316 Uiso 1 1 calc R . .
C42 C 0.096(6) -0.199(5) 0.459(3) 0.20(2) Uiso 1 1 d . . .
H42A H 0.1620 -0.1678 0.4151 0.295 Uiso 1 1 calc R . .
H42B H 0.1536 -0.2843 0.4840 0.295 Uiso 1 1 calc R . .
H42C H 0.0511 -0.1332 0.5029 0.295 Uiso 1 1 calc R . .
C5 C -0.366(5) -0.001(4) 0.368(2) 0.106(13) Uiso 1 1 d . . .
H5A H -0.3448 -0.0626 0.4182 0.127 Uiso 1 1 calc R . .
C51 C -0.389(5) 0.124(4) 0.386(2) 0.146(16) Uiso 1 1 d . . .
H51A H -0.2998 0.1273 0.4030 0.220 Uiso 1 1 calc R . .
H51B H -0.4738 0.1535 0.4317 0.220 Uiso 1 1 calc R . .
H51C H -0.4094 0.1831 0.3360 0.220 Uiso 1 1 calc R . .
C52 C -0.506(6) 0.002(5) 0.344(3) 0.20(2) Uiso 1 1 d . . .
H52A H -0.5880 0.0327 0.3912 0.305 Uiso 1 1 calc R . .
H52B H -0.4953 -0.0882 0.3307 0.305 Uiso 1 1 calc R . .
H52C H -0.5260 0.0622 0.2951 0.305 Uiso 1 1 calc R . .
C6 C -0.214(6) 0.224(5) 0.065(3) 0.157(18) Uiso 1 1 d . . .
H6 H -0.1508 0.2566 0.0927 0.188 Uiso 1 1 calc R . .
C61 C -0.328(6) 0.220(5) 0.135(3) 0.18(2) Uiso 1 1 d . . .
H61A H -0.3924 0.3109 0.1493 0.269 Uiso 1 1 calc R . .
H61B H -0.2827 0.1735 0.1832 0.269 Uiso 1 1 calc R . .
H61C H -0.3874 0.1723 0.1195 0.269 Uiso 1 1 calc R . .
C62 C -0.248(7) 0.326(5) -0.002(3) 0.22(3) Uiso 1 1 d . . .
H62A H -0.1603 0.3116 -0.0463 0.337 Uiso 1 1 calc R . .
H62B H -0.2778 0.4140 0.0202 0.337 Uiso 1 1 calc R . .
H62C H -0.3301 0.3193 -0.0258 0.337 Uiso 1 1 calc R . .
C7 C 0.166(6) -0.509(5) 0.262(3) 0.157(19) Uiso 1 1 d . . .
H7A H 0.1179 -0.5381 0.3172 0.189 Uiso 1 1 calc R . .
C71 C 0.195(5) -0.601(4) 0.192(3) 0.174(19) Uiso 1 1 d . . .
H71A H 0.2589 -0.6900 0.2075 0.261 Uiso 1 1 calc R . .
H71B H 0.2436 -0.5672 0.1406 0.261 Uiso 1 1 calc R . .
H71C H 0.1001 -0.6043 0.1832 0.261 Uiso 1 1 calc R . .
C72 C 0.314(9) -0.501(8) 0.261(5) 0.35(4) Uiso 1 1 d . . .
H72A H 0.3076 -0.4450 0.3064 0.530 Uiso 1 1 calc R . .
H72B H 0.3480 -0.4619 0.2070 0.530 Uiso 1 1 calc R . .
H72C H 0.3858 -0.5905 0.2696 0.530 Uiso 1 1 calc R . .

loop_
_atom_site_aniso_label
_atom_site_aniso_U_11
_atom_site_aniso_U_22
_atom_site_aniso_U_33
_atom_site_aniso_U_23
_atom_site_aniso_U_13
_atom_site_aniso_U_12
Ta1 0.0387(10) 0.0476(9) 0.0728(14) -0.0033(7) -0.0118(7) -0.0137(7)
Co1 0.042(3) 0.055(3) 0.072(3) -0.009(2) -0.015(2) -0.009(2)
O1 0.033(13) 0.080(15) 0.084(17) -0.045(12) 0.025(12) -0.030(12)
O2 0.076(18) 0.14(2) 0.038(15) -0.019(13) 0.026(13) -0.022(15)
O3 0.057(16) 0.117(18) 0.065(16) 0.012(13) -0.021(12) -0.036(14)
O4 0.17(3) 0.11(2) 0.07(2) 0.011(17) -0.02(2) -0.046(19)
O5 0.027(14) 0.080(16) 0.20(3) -0.083(17) 0.028(16) -0.001(12)
O6 0.071(16) 0.021(11) 0.100(17) -0.010(11) 0.001(13) 0.015(11)
O7 0.051(17) 0.049(15) 0.23(3) -0.055(16) -0.033(18) 0.025(12)

loop_
_atom_type_symbol
_atom_type_description
_atom_type_scat_dispersion_real
_atom_type_scat_dispersion_imag
_atom_type_scat_source
C C 0.0033 0.0016 'International Tables Vol C Tables 4.2.6.8 and 6.1.1.4'
H H 0.0000 0.0000 'International Tables Vol C Tables 4.2.6.8 and 6.1.1.4'
O O 0.0106 0.0060 'International Tables Vol C Tables 4.2.6.8 and 6.1.1.4'
Co Co 0.3494 0.9721 'International Tables Vol C Tables 4.2.6.8 and 6.1.1.4'
Ta Ta -0.7052 6.5227 'International Tables Vol C Tables 4.2.6.8 and 6.1.1.4'

loop_
_geom_angle_atom_site_label_1
_geom_angle_atom_site_label_2
_geom_angle_atom_site_label_3
_geom_angle
_geom_angle_site_symmetry_1
_geom_angle_site_symmetry_3
_geom_angle_publ_flag
O4 Ta1 O3 103.8(10) . . ?
O4 Ta1 O5 94.0(13) . . ?
O3 Ta1 O5 92.7(9) . . ?
O4 Ta1 O7 88.2(12) . . ?
O3 Ta1 O7 91.4(10) . . ?
O5 Ta1 O7 174.7(12) . . ?
O4 Ta1 O2 93.0(11) . . ?
O3 Ta1 O2 163.2(9) . . ?
O5 Ta1 O2 86.2(9) . . ?
O7 Ta1 O2 88.9(9) . . ?
O4 Ta1 O1 162.5(10) . . ?
O3 Ta1 O1 92.9(7) . . ?
O5 Ta1 O1 90.5(10) . . ?
O7 Ta1 O1 85.9(10) . . ?
O2 Ta1 O1 70.4(8) . . ?
O6 Co1 O6 79.7(8) 2 . ?
O6 Co1 O1 125.2(7) 2 . ?
O6 Co1 O1 132.4(9) . . ?
O6 Co1 O2 129.7(9) 2 . ?
O6 Co1 O2 127.0(9) . . ?
O1 Co1 O2 71.5(9) . . ?
O6 Co1 Co1 40.0(5) 2 2 ?
O6 Co1 Co1 39.8(6) . 2 ?
O1 Co1 Co1 144.6(6) . 2 ?
O2 Co1 Co1 143.9(7) . 2 ?
C1 O1 Co1 127(2) . . ?
C1 O1 Ta1 123.4(19) . . ?
Co1 O1 Ta1 109.2(9) . . ?
C2 O2 Ta1 126.0(18) . . ?
C2 O2 Co1 125.1(18) . . ?
Ta1 O2 Co1 108.8(12) . . ?
C3 O3 Ta1 161(3) . . ?
C4 O4 Ta1 148(4) . . ?
C5 O5 Ta1 137(2) . . ?
C6 O6 Co1 136(2) . 2 ?
C6 O6 Co1 124(2) . . ?
Co1 O6 Co1 100.3(8) 2 . ?
C7 O7 Ta1 137(3) . . ?
O1 C1 C12 105(3) . . ?
O1 C1 C11 112(3) . . ?
C12 C1 C11 106(3) . . ?
C22 C2 C21 117(4) . . ?
C22 C2 O2 109(3) . . ?
C21 C2 O2 107(3) . . ?
C31 C3 O3 127(8) . . ?
C31 C3 C32 126(8) . . ?
O3 C3 C32 106(6) . . ?
O4 C4 C41 143(5) . . ?
O4 C4 C42 121(5) . . ?
C41 C4 C42 89(4) . . ?
C51 C5 O5 115(3) . . ?
C51 C5 C52 106(4) . . ?
O5 C5 C52 105(3) . . ?
C61 C6 C62 120(5) . . ?
C61 C6 O6 124(4) . . ?
C62 C6 O6 106(4) . . ?
C72 C7 C71 103(5) . . ?
C72 C7 O7 108(5) . . ?
C71 C7 O7 100(4) . . ?

loop_
_geom_bond_atom_site_label_1
_geom_bond_atom_site_label_2
_geom_bond_distance
_geom_bond_site_symmetry_2
_geom_bond_publ_flag
Ta1 O4 1.69(3) . ?
Ta1 O3 1.88(2) . ?
Ta1 O5 1.902(18) . ?
Ta1 O7 1.939(19) . ?
Ta1 O2 1.96(2) . ?
Ta1 O1 1.99(2) . ?
Co1 O6 1.926(19) 2 ?
Co1 O6 1.934(17) . ?
Co1 O1 1.934(17) . ?
Co1 O2 1.97(2) . ?
Co1 Co1 2.963(8) 2 ?
O1 C1 1.43(4) . ?
O2 C2 1.54(4) . ?
O3 C3 1.43(6) . ?
O4 C4 1.06(4) . ?
O5 C5 1.39(4) . ?
O6 C6 1.43(5) . ?
O6 Co1 1.926(19) 2 ?
O7 C7 1.49(5) . ?
C1 C12 1.50(5) . ?
C1 C11 1.53(5) . ?
C2 C22 1.50(5) . ?
C2 C21 1.50(5) . ?
C3 C31 1.12(8) . ?
C3 C32 1.59(7) . ?
C4 C41 1.54(5) . ?
C4 C42 1.57(5) . ?
C5 C51 1.32(4) . ?
C5 C52 1.45(5) . ?
C6 C61 1.40(5) . ?
C6 C62 1.43(5) . ?
C7 C72 1.46(8) . ?
C7 C71 1.46(5) . ?
